data_1566138
loop_
_publ_author_name
'Forensi, Silvia'
'Stopin, Antoine'
'de Leo, Federica'
'Wouters, Johan'
'Bonifazi, Davide'

_publ_section_title
;
 1,8,10-Trisubstituted anthracenyl hydrocarbons: Towards versatile
 scaffolds for multiple-H-bonded recognition arrays
;
_journal_issue 51
_journal_name_full Tetrahedron
_journal_page_first 131299
_journal_paper_doi 10.1016/j.tet.2020.131299
_journal_volume 76
_journal_year 2020
_chemical_formula_moiety '2(C25 H32 B2 O4 Si), C5 H10 O3'
_chemical_formula_sum 'C55 H74 B4 O11 Si2'
_chemical_formula_weight 1010.56
_space_group_IT_number 15
_space_group_name_Hall '-C 2yc'
_space_group_name_H-M_alt 'C 1 2/c 1'
_symmetry_cell_setting monoclinic
_symmetry_space_group_name_Hall '-C 2yc'
_symmetry_space_group_name_H-M 'C 1 2/c 1'
_atom_sites_solution_hydrogens geom
_atom_sites_solution_primary direct
_atom_sites_solution_secondary difmap
_audit_creation_method SHELXL-97
_cell_angle_alpha 90.00
_cell_angle_beta 101.293(9)
_cell_angle_gamma 90.00
_cell_formula_units_Z 4
_cell_length_a 36.788(3)
_cell_length_b 9.3260(10)
_cell_length_c 17.1020(10)
_cell_measurement_reflns_used 3433
_cell_measurement_temperature 293(2)
_cell_measurement_theta_max 62.3490
_cell_measurement_theta_min 4.8940
_cell_volume 5753.8(9)
_computing_cell_refinement
;
CrysAlisPro, Agilent Technologies,
Version 1.171.37.31 (release 14-01-2014 CrysAlis171 .NET)
(compiled Jan 14 2014,18:38:05)
;
_computing_data_collection
;
CrysAlisPro, Agilent Technologies,
Version 1.171.37.31 (release 14-01-2014 CrysAlis171 .NET)
(compiled Jan 14 2014,18:38:05)
;
_computing_data_reduction
;
CrysAlisPro, Agilent Technologies,
Version 1.171.37.31 (release 14-01-2014 CrysAlis171 .NET)
(compiled Jan 14 2014,18:38:05)
;
_computing_structure_refinement 'SHELXL-97 (Sheldrick, 1997)'
_computing_structure_solution SIR2004
_diffrn_ambient_temperature 293(2)
_diffrn_detector 'CCD plate'
_diffrn_detector_area_resol_mean 5.1856
_diffrn_detector_type Ruby
_diffrn_measured_fraction_theta_full 0.971
_diffrn_measured_fraction_theta_max 0.971
_diffrn_measurement_device 'four-circle diffractometer'
_diffrn_measurement_device_type 'Xcalibur, Ruby, Gemini ultra'
_diffrn_measurement_method '\w scans'
_diffrn_radiation_monochromator mirror
_diffrn_radiation_probe x-ray
_diffrn_radiation_type 'Cu K\a'
_diffrn_radiation_wavelength 1.54184
_diffrn_reflns_av_R_equivalents 0.0189
_diffrn_reflns_av_sigmaI/netI 0.0273
_diffrn_reflns_limit_h_max 29
_diffrn_reflns_limit_h_min -41
_diffrn_reflns_limit_k_max 5
_diffrn_reflns_limit_k_min -10
_diffrn_reflns_limit_l_max 17
_diffrn_reflns_limit_l_min -19
_diffrn_reflns_number 8540
_diffrn_reflns_theta_full 62.61
_diffrn_reflns_theta_max 62.61
_diffrn_reflns_theta_min 2.45
_diffrn_source_type 'Enhance Ultra (Cu) X-ray Source'
_exptl_absorpt_coefficient_mu 1.004
_exptl_absorpt_correction_T_max 0.9609
_exptl_absorpt_correction_T_min 0.7265
_exptl_absorpt_correction_type multi-scan
_exptl_absorpt_process_details
;
CrysAlisPro, Agilent Technologies,
Version 1.171.37.31 (release 14-01-2014 CrysAlis171 .NET)
(compiled Jan 14 2014,18:38:05)
Empirical absorption correction using spherical harmonics,
 implemented in SCALE3 ABSPACK scaling algorithm.
;
_exptl_crystal_colour colorless
_exptl_crystal_density_diffrn 1.167
_exptl_crystal_density_method 'not measured'
_exptl_crystal_description prism
_exptl_crystal_F_000 2160
_exptl_crystal_size_max 0.34
_exptl_crystal_size_mid 0.18
_exptl_crystal_size_min 0.04
_refine_diff_density_max 0.365
_refine_diff_density_min -0.439
_refine_diff_density_rms 0.057
_refine_ls_extinction_method none
_refine_ls_goodness_of_fit_ref 1.030
_refine_ls_hydrogen_treatment constr
_refine_ls_matrix_type full
_refine_ls_number_parameters 333
_refine_ls_number_reflns 4476
_refine_ls_number_restraints 0
_refine_ls_restrained_S_all 1.030
_refine_ls_R_factor_all 0.0984
_refine_ls_R_factor_gt 0.0805
_refine_ls_shift/su_max 0.020
_refine_ls_shift/su_mean 0.001
_refine_ls_structure_factor_coef Fsqd
_refine_ls_weighting_details 'calc w=1/[\s^2^(Fo^2^)+(0.1526P)^2^+5.2760P] where P=(Fo^2^+2Fc^2^)/3'
_refine_ls_weighting_scheme calc
_refine_ls_wR_factor_gt 0.2419
_refine_ls_wR_factor_ref 0.2665
_reflns_number_gt 3308
_reflns_number_total 4476
_reflns_threshold_expression >2sigma(I)
_cod_data_source_file Tetrahedron-2020-76-131299.cif
_cod_data_source_block 2
_cod_original_cell_volume 5753.8(8)
_cod_original_sg_symbol_H-M 'C 2/c'
_cod_database_code 1566138

loop_
_symmetry_equiv_pos_as_xyz
'x, y, z'
'-x, y, -z+1/2'
'x+1/2, y+1/2, z'
'-x+1/2, y+1/2, -z+1/2'
'-x, -y, -z'
'x, -y, z-1/2'
'-x+1/2, -y+1/2, -z'
'x+1/2, -y+1/2, z-1/2'

loop_
_atom_site_label
_atom_site_type_symbol
_atom_site_fract_x
_atom_site_fract_y
_atom_site_fract_z
_atom_site_U_iso_or_equiv
_atom_site_adp_type
_atom_site_occupancy
_atom_site_symmetry_multiplicity
_atom_site_calc_flag
_atom_site_refinement_flags
_atom_site_disorder_assembly
_atom_site_disorder_group
C1 C 0.05447(11) 0.2465(3) 0.8299(2) 0.0707(9) Uani 1 1 d . . .
C2 C 0.06098(13) 0.1341(4) 0.7827(2) 0.0873(12) Uani 1 1 d . . .
H2 H 0.0478 0.0494 0.7838 0.105 Uiso 1 1 calc R . .
C3 C 0.08709(14) 0.1433(4) 0.7326(3) 0.0952(13) Uani 1 1 d . . .
H3 H 0.0910 0.0646 0.7019 0.114 Uiso 1 1 calc R . .
C4 C 0.10646(12) 0.2644(4) 0.7287(2) 0.0852(11) Uani 1 1 d . . .
H4 H 0.1231 0.2695 0.6943 0.102 Uiso 1 1 calc R . .
C5 C 0.10159(10) 0.3846(3) 0.7766(2) 0.0698(9) Uani 1 1 d . . .
C6 C 0.12168(10) 0.5131(4) 0.7737(2) 0.0734(9) Uani 1 1 d . . .
C7 C 0.11703(10) 0.6313(4) 0.8223(2) 0.0710(9) Uani 1 1 d . . .
C8 C 0.13590(11) 0.7627(4) 0.8184(2) 0.0863(11) Uani 1 1 d . . .
H8 H 0.1524 0.7710 0.7838 0.104 Uiso 1 1 calc R . .
C9 C 0.13045(12) 0.8756(4) 0.8636(3) 0.0956(13) Uani 1 1 d . . .
H9 H 0.1436 0.9601 0.8608 0.115 Uiso 1 1 calc R . .
C10 C 0.10491(11) 0.8665(4) 0.9152(2) 0.0845(11) Uani 1 1 d . . .
H10 H 0.1009 0.9471 0.9443 0.101 Uiso 1 1 calc R . .
C11 C 0.08599(9) 0.7439(3) 0.9238(2) 0.0677(9) Uani 1 1 d . . .
C12 C 0.09137(9) 0.6209(3) 0.87560(19) 0.0637(8) Uani 1 1 d . . .
C13 C 0.07217(9) 0.4925(3) 0.87749(18) 0.0644(8) Uani 1 1 d . . .
H13 H 0.0561 0.4842 0.9131 0.077 Uiso 1 1 calc R . .
C14 C 0.07583(10) 0.3759(3) 0.82848(18) 0.0650(8) Uani 1 1 d . . .
C15 C 0.14702(11) 0.5266(4) 0.7200(2) 0.0824(11) Uani 1 1 d . . .
C16 C 0.16740(12) 0.5397(4) 0.6737(3) 0.0882(11) Uani 1 1 d . . .
C17 C 0.1806(2) 0.7422(6) 0.5480(4) 0.148(2) Uani 1 1 d . . .
H17 H 0.1986 0.7678 0.5152 0.178 Uiso 1 1 calc R . .
C18 C 0.2455(2) 0.5905(15) 0.6608(6) 0.243(6) Uani 1 1 d . . .
H18 H 0.2506 0.4885 0.6716 0.291 Uiso 1 1 calc R . .
C19 C 0.1925(2) 0.4206(7) 0.5303(4) 0.149(3) Uani 1 1 d . . .
H19 H 0.1671 0.4339 0.5003 0.179 Uiso 1 1 calc R . .
C20 C 0.1444(3) 0.7208(10) 0.4939(6) 0.250(6) Uani 1 1 d . . .
H20A H 0.1248 0.7429 0.5216 0.375 Uiso 1 1 calc R . .
H20B H 0.1422 0.6228 0.4764 0.375 Uiso 1 1 calc R . .
H20C H 0.1427 0.7827 0.4485 0.375 Uiso 1 1 calc R . .
C21 C 0.1785(3) 0.8681(8) 0.6051(6) 0.243(5) Uani 1 1 d . . .
H21A H 0.1723 0.9544 0.5748 0.365 Uiso 1 1 calc R . .
H21B H 0.2020 0.8796 0.6405 0.365 Uiso 1 1 calc R . .
H21C H 0.1597 0.8488 0.6357 0.365 Uiso 1 1 calc R . .
C22 C 0.2491(3) 0.6393(17) 0.7392(8) 0.323(9) Uani 1 1 d . . .
H22A H 0.2708 0.5976 0.7716 0.484 Uiso 1 1 calc R . .
H22B H 0.2276 0.6118 0.7596 0.484 Uiso 1 1 calc R . .
H22C H 0.2514 0.7418 0.7402 0.484 Uiso 1 1 calc R . .
C23 C 0.2739(2) 0.6218(18) 0.6297(7) 0.320(9) Uani 1 1 d . . .
H23A H 0.2760 0.7241 0.6263 0.479 Uiso 1 1 calc R . .
H23B H 0.2707 0.5810 0.5773 0.479 Uiso 1 1 calc R . .
H23C H 0.2959 0.5837 0.6625 0.479 Uiso 1 1 calc R . .
C24 C 0.2145(2) 0.4393(8) 0.4644(4) 0.165(3) Uani 1 1 d . . .
H24A H 0.2402 0.4539 0.4877 0.247 Uiso 1 1 calc R . .
H24B H 0.2053 0.5209 0.4324 0.247 Uiso 1 1 calc R . .
H24C H 0.2120 0.3549 0.4316 0.247 Uiso 1 1 calc R . .
C25 C 0.1903(2) 0.2802(7) 0.5594(4) 0.172(3) Uani 1 1 d . . .
H25A H 0.1890 0.2130 0.5164 0.258 Uiso 1 1 calc R . .
H25B H 0.1685 0.2713 0.5822 0.258 Uiso 1 1 calc R . .
H25C H 0.2119 0.2607 0.5995 0.258 Uiso 1 1 calc R . .
B1 B 0.02123(12) 0.2357(4) 0.8753(2) 0.0685(10) Uani 1 1 d . . .
B2 B 0.05980(11) 0.7436(4) 0.9867(2) 0.0664(9) Uani 1 1 d . . .
O1 O 0.04210(7) 0.8666(2) 1.00234(15) 0.0856(8) Uani 1 1 d . . .
H1O H 0.0482 0.9329 0.9762 0.103 Uiso 1 1 calc R . .
O2 O 0.05495(8) 0.6260(2) 1.02738(15) 0.0874(8) Uani 1 1 d . . .
H2O H 0.0421 0.6450 1.0601 0.105 Uiso 1 1 calc R . .
O3 O 0.01755(8) 0.1188(2) 0.92011(16) 0.0880(8) Uani 1 1 d . . .
H3O H -0.0031 0.1186 0.9313 0.106 Uiso 1 1 calc R . .
O4 O -0.00503(7) 0.3386(2) 0.87081(13) 0.0735(7) Uani 1 1 d . . .
H4O H -0.0021 0.3984 0.8374 0.088 Uiso 1 1 calc R . .
C26 C -0.0567(4) 0.7865(14) 0.8776(9) 0.349(9) Uani 1 1 d . . .
H26A H -0.0420 0.8555 0.9116 0.524 Uiso 1 1 calc R . .
H27C H -0.0710 0.7312 0.9080 0.524 Uiso 1 1 calc R . .
H26B H -0.0731 0.8354 0.8353 0.524 Uiso 1 1 calc R . .
C28 C 0.0000 0.6676(7) 0.7500 0.0983(19) Uani 1 2 d S . .
O5 O 0.0000 0.5421(4) 0.7500 0.0860(11) Uani 1 2 d S . .
O6 O -0.01484(19) 0.7561(5) 0.7937(3) 0.170(2) Uani 1 1 d . . .
Si1 Si 0.19656(3) 0.57574(13) 0.60119(7) 0.0903(5) Uani 1 1 d . . .
C27 C -0.0316(3) 0.6881(11) 0.8426(6) 0.197(4) Uani 1 1 d . . .
H27A H -0.0132 0.6470 0.8852 0.237 Uiso 1 1 calc R . .
H27B H -0.0460 0.6103 0.8145 0.237 Uiso 1 1 calc R . .

loop_
_atom_site_aniso_label
_atom_site_aniso_U_11
_atom_site_aniso_U_22
_atom_site_aniso_U_33
_atom_site_aniso_U_23
_atom_site_aniso_U_13
_atom_site_aniso_U_12
C1 0.106(2) 0.0464(18) 0.0676(19) 0.0028(14) 0.0368(18) 0.0036(16)
C2 0.135(3) 0.0513(19) 0.090(2) -0.0043(18) 0.056(2) -0.005(2)
C3 0.143(4) 0.062(2) 0.097(3) -0.010(2) 0.064(3) 0.007(2)
C4 0.120(3) 0.065(2) 0.085(2) 0.0013(18) 0.054(2) 0.007(2)
C5 0.094(2) 0.0559(19) 0.0674(19) 0.0035(15) 0.0348(17) 0.0061(16)
C6 0.088(2) 0.066(2) 0.075(2) 0.0083(17) 0.0389(18) 0.0052(17)
C7 0.080(2) 0.061(2) 0.079(2) 0.0051(16) 0.0334(17) -0.0002(16)
C8 0.094(3) 0.074(2) 0.103(3) 0.003(2) 0.048(2) -0.0113(19)
C9 0.104(3) 0.067(2) 0.128(3) -0.007(2) 0.052(3) -0.021(2)
C10 0.100(3) 0.061(2) 0.102(3) -0.0098(19) 0.042(2) -0.0142(19)
C11 0.077(2) 0.0532(19) 0.076(2) -0.0035(15) 0.0228(16) -0.0034(15)
C12 0.077(2) 0.0505(17) 0.0685(19) 0.0033(14) 0.0264(16) 0.0006(14)
C13 0.083(2) 0.0536(18) 0.0640(18) 0.0030(14) 0.0322(15) 0.0009(15)
C14 0.090(2) 0.0477(17) 0.0641(18) 0.0032(14) 0.0310(16) 0.0033(15)
C15 0.103(3) 0.067(2) 0.091(2) 0.0062(19) 0.050(2) 0.0024(19)
C16 0.108(3) 0.075(2) 0.094(3) 0.010(2) 0.052(2) 0.004(2)
C17 0.215(7) 0.113(5) 0.123(4) 0.028(4) 0.051(5) -0.009(4)
C18 0.119(5) 0.428(17) 0.197(8) -0.105(10) 0.069(6) -0.042(8)
C19 0.227(7) 0.113(4) 0.140(5) -0.005(4) 0.118(5) 0.003(4)
C20 0.263(10) 0.168(7) 0.244(10) -0.021(7) -0.134(9) 0.037(7)
C21 0.418(16) 0.089(5) 0.210(9) -0.011(5) 0.032(10) 0.029(7)
C22 0.166(8) 0.51(3) 0.269(12) -0.174(16) -0.012(8) -0.023(12)
C23 0.126(6) 0.55(3) 0.291(14) 0.011(16) 0.063(8) -0.048(10)
C24 0.212(7) 0.175(6) 0.138(5) -0.019(4) 0.108(5) 0.006(5)
C25 0.257(9) 0.112(5) 0.168(6) -0.023(4) 0.094(6) -0.023(5)
B1 0.107(3) 0.0388(18) 0.067(2) -0.0061(15) 0.034(2) -0.0089(18)
B2 0.086(2) 0.046(2) 0.070(2) -0.0041(16) 0.0226(18) -0.0051(17)
O1 0.120(2) 0.0525(14) 0.0967(18) 0.0026(12) 0.0511(15) 0.0058(12)
O2 0.133(2) 0.0553(14) 0.0885(16) 0.0044(12) 0.0584(16) 0.0123(13)
O3 0.121(2) 0.0528(13) 0.1053(19) 0.0168(13) 0.0592(16) 0.0049(13)
O4 0.1049(17) 0.0494(12) 0.0757(14) 0.0074(10) 0.0411(12) -0.0013(12)
C26 0.332(15) 0.265(13) 0.400(19) -0.180(14) -0.053(14) 0.135(12)
C28 0.132(5) 0.053(4) 0.096(4) 0.000 -0.012(4) 0.000
O5 0.125(3) 0.048(2) 0.084(2) 0.000 0.018(2) 0.000
O6 0.241(6) 0.093(3) 0.162(4) -0.007(3) 0.002(4) 0.000(3)
Si1 0.0993(8) 0.0920(9) 0.0937(8) 0.0093(6) 0.0534(6) -0.0027(6)
C27 0.225(10) 0.159(8) 0.209(10) -0.054(7) 0.045(7) 0.032(7)

loop_
_atom_type_symbol
_atom_type_description
_atom_type_scat_dispersion_real
_atom_type_scat_dispersion_imag
_atom_type_scat_source
C C 0.0181 0.0091 'International Tables Vol C Tables 4.2.6.8 and 6.1.1.4'
H H 0.0000 0.0000 'International Tables Vol C Tables 4.2.6.8 and 6.1.1.4'
B B 0.0090 0.0039 'International Tables Vol C Tables 4.2.6.8 and 6.1.1.4'
O O 0.0492 0.0322 'International Tables Vol C Tables 4.2.6.8 and 6.1.1.4'
Si Si 0.2541 0.3302 'International Tables Vol C Tables 4.2.6.8 and 6.1.1.4'

loop_
_geom_angle_atom_site_label_1
_geom_angle_atom_site_label_2
_geom_angle_atom_site_label_3
_geom_angle
_geom_angle_site_symmetry_1
_geom_angle_site_symmetry_3
C2 C1 C14 118.1(3) . .
C2 C1 B1 118.9(3) . .
C14 C1 B1 122.7(3) . .
C1 C2 C3 122.0(3) . .
C1 C2 H2 119.0 . .
C3 C2 H2 119.0 . .
C4 C3 C2 120.9(3) . .
C4 C3 H3 119.6 . .
C2 C3 H3 119.6 . .
C3 C4 C5 120.4(3) . .
C3 C4 H4 119.8 . .
C5 C4 H4 119.8 . .
C6 C5 C4 121.6(3) . .
C6 C5 C14 119.1(3) . .
C4 C5 C14 119.3(3) . .
C7 C6 C5 121.2(3) . .
C7 C6 C15 118.5(3) . .
C5 C6 C15 120.3(3) . .
C6 C7 C8 122.1(3) . .
C6 C7 C12 119.4(3) . .
C8 C7 C12 118.5(3) . .
C9 C8 C7 121.4(3) . .
C9 C8 H8 119.3 . .
C7 C8 H8 119.3 . .
C8 C9 C10 120.3(3) . .
C8 C9 H9 119.8 . .
C10 C9 H9 119.8 . .
C11 C10 C9 122.4(3) . .
C11 C10 H10 118.8 . .
C9 C10 H10 118.8 . .
C10 C11 C12 118.3(3) . .
C10 C11 B2 118.0(3) . .
C12 C11 B2 123.8(3) . .
C13 C12 C7 118.1(3) . .
C13 C12 C11 122.7(3) . .
C7 C12 C11 119.1(3) . .
C12 C13 C14 123.1(3) . .
C12 C13 H13 118.4 . .
C14 C13 H13 118.4 . .
C13 C14 C5 119.0(3) . .
C13 C14 C1 121.7(3) . .
C5 C14 C1 119.4(3) . .
C16 C15 C6 178.2(5) . .
C15 C16 Si1 174.8(4) . .
C20 C17 C21 110.4(8) . .
C20 C17 Si1 110.9(5) . .
C21 C17 Si1 112.5(5) . .
C20 C17 H17 107.6 . .
C21 C17 H17 107.6 . .
Si1 C17 H17 107.6 . .
C23 C18 C22 112.9(10) . .
C23 C18 Si1 123.6(9) . .
C22 C18 Si1 116.2(7) . .
C23 C18 H18 99.0 . .
C22 C18 H18 99.0 . .
Si1 C18 H18 99.0 . .
C25 C19 C24 116.3(5) . .
C25 C19 Si1 119.4(5) . .
C24 C19 Si1 113.8(5) . .
C25 C19 H19 100.9 . .
C24 C19 H19 100.9 . .
Si1 C19 H19 100.9 . .
C17 C20 H20A 109.5 . .
C17 C20 H20B 109.5 . .
H20A C20 H20B 109.5 . .
C17 C20 H20C 109.5 . .
H20A C20 H20C 109.5 . .
H20B C20 H20C 109.5 . .
C17 C21 H21A 109.5 . .
C17 C21 H21B 109.5 . .
H21A C21 H21B 109.5 . .
C17 C21 H21C 109.5 . .
H21A C21 H21C 109.5 . .
H21B C21 H21C 109.5 . .
C18 C22 H22A 109.5 . .
C18 C22 H22B 109.5 . .
H22A C22 H22B 109.5 . .
C18 C22 H22C 109.5 . .
H22A C22 H22C 109.5 . .
H22B C22 H22C 109.5 . .
C18 C23 H23A 109.5 . .
C18 C23 H23B 109.5 . .
H23A C23 H23B 109.5 . .
C18 C23 H23C 109.5 . .
H23A C23 H23C 109.5 . .
H23B C23 H23C 109.5 . .
C19 C24 H24A 109.5 . .
C19 C24 H24B 109.5 . .
H24A C24 H24B 109.5 . .
C19 C24 H24C 109.5 . .
H24A C24 H24C 109.5 . .
H24B C24 H24C 109.5 . .
C19 C25 H25A 109.5 . .
C19 C25 H25B 109.5 . .
H25A C25 H25B 109.5 . .
C19 C25 H25C 109.5 . .
H25A C25 H25C 109.5 . .
H25B C25 H25C 109.5 . .
O4 B1 O3 117.0(3) . .
O4 B1 C1 122.8(3) . .
O3 B1 C1 120.2(3) . .
O2 B2 O1 118.1(3) . .
O2 B2 C11 121.4(3) . .
O1 B2 C11 120.5(3) . .
B2 O1 H1O 109.5 . .
B2 O2 H2O 109.5 . .
B1 O3 H3O 109.5 . .
B1 O4 H4O 109.5 . .
C27 C26 H26A 109.5 . .
C27 C26 H27C 109.5 . .
H26A C26 H27C 109.5 . .
C27 C26 H26B 109.5 . .
H26A C26 H26B 109.5 . .
H27C C26 H26B 109.5 . .
O5 C28 O6 129.3(3) . 2_556
O5 C28 O6 129.3(3) . .
O6 C28 O6 101.4(7) 2_556 .
C27 O6 C28 111.4(5) . .
C16 Si1 C17 108.6(3) . .
C16 Si1 C19 108.3(2) . .
C17 Si1 C19 110.8(3) . .
C16 Si1 C18 105.8(3) . .
C17 Si1 C18 112.6(5) . .
C19 Si1 C18 110.6(4) . .
O6 C27 C26 111.3(11) . .
O6 C27 H27A 109.4 . .
C26 C27 H27A 109.4 . .
O6 C27 H27B 109.4 . .
C26 C27 H27B 109.4 . .
H27A C27 H27B 108.0 . .

loop_
_geom_bond_atom_site_label_1
_geom_bond_atom_site_label_2
_geom_bond_distance
_geom_bond_site_symmetry_2
C1 C2 1.372(5) .
C1 C14 1.443(5) .
C1 B1 1.575(5) .
C2 C3 1.409(5) .
C2 H2 0.9300 .
C3 C4 1.344(5) .
C3 H3 0.9300 .
C4 C5 1.420(5) .
C4 H4 0.9300 .
C5 C6 1.413(5) .
C5 C14 1.422(4) .
C6 C7 1.411(5) .
C6 C15 1.438(5) .
C7 C8 1.416(5) .
C7 C12 1.438(4) .
C8 C9 1.344(5) .
C8 H8 0.9300 .
C9 C10 1.412(5) .
C9 H9 0.9300 .
C10 C11 1.361(5) .
C10 H10 0.9300 .
C11 C12 1.449(4) .
C11 B2 1.579(5) .
C12 C13 1.393(4) .
C13 C14 1.396(4) .
C13 H13 0.9300 .
C15 C16 1.198(5) .
C16 Si1 1.823(4) .
C17 C20 1.478(10) .
C17 C21 1.539(9) .
C17 Si1 1.837(6) .
C17 H17 0.9800 .
C18 C23 1.293(11) .
C18 C22 1.397(12) .
C18 Si1 1.893(8) .
C18 H18 0.9800 .
C19 C25 1.409(8) .
C19 C24 1.522(7) .
C19 Si1 1.875(6) .
C19 H19 0.9800 .
C20 H20A 0.9600 .
C20 H20B 0.9600 .
C20 H20C 0.9600 .
C21 H21A 0.9600 .
C21 H21B 0.9600 .
C21 H21C 0.9600 .
C22 H22A 0.9600 .
C22 H22B 0.9600 .
C22 H22C 0.9600 .
C23 H23A 0.9600 .
C23 H23B 0.9600 .
C23 H23C 0.9600 .
C24 H24A 0.9600 .
C24 H24B 0.9600 .
C24 H24C 0.9600 .
C25 H25A 0.9600 .
C25 H25B 0.9600 .
C25 H25C 0.9600 .
B1 O4 1.353(5) .
B1 O3 1.354(4) .
B2 O2 1.329(4) .
B2 O1 1.371(4) .
O1 H1O 0.8200 .
O2 H2O 0.8200 .
O3 H3O 0.8200 .
O4 H4O 0.8200 .
C26 C27 1.507(13) .
C26 H26A 0.9600 .
C26 H27C 0.9600 .
C26 H26B 0.9600 .
C28 O5 1.170(7) .
C28 O6 1.303(6) 2_556
C28 O6 1.303(6) .
O6 C27 1.296(10) .
C27 H27A 0.9700 .
C27 H27B 0.9700 .

loop_
_geom_torsion_atom_site_label_1
_geom_torsion_atom_site_label_2
_geom_torsion_atom_site_label_3
_geom_torsion_atom_site_label_4
_geom_torsion
_geom_torsion_site_symmetry_1
_geom_torsion_site_symmetry_2
_geom_torsion_site_symmetry_3
_geom_torsion_site_symmetry_4
C14 C1 C2 C3 -1.2(6) . . . .
B1 C1 C2 C3 171.8(4) . . . .
C1 C2 C3 C4 -0.7(7) . . . .
C2 C3 C4 C5 1.6(7) . . . .
C3 C4 C5 C6 179.8(4) . . . .
C3 C4 C5 C14 -0.4(6) . . . .
C4 C5 C6 C7 -179.1(3) . . . .
C14 C5 C6 C7 1.1(5) . . . .
C4 C5 C6 C15 1.8(6) . . . .
C14 C5 C6 C15 -178.0(3) . . . .
C5 C6 C7 C8 -177.7(4) . . . .
C15 C6 C7 C8 1.3(6) . . . .
C5 C6 C7 C12 -0.1(6) . . . .
C15 C6 C7 C12 179.0(3) . . . .
C6 C7 C8 C9 178.2(4) . . . .
C12 C7 C8 C9 0.5(6) . . . .
C7 C8 C9 C10 -1.4(7) . . . .
C8 C9 C10 C11 2.5(7) . . . .
C9 C10 C11 C12 -2.5(6) . . . .
C9 C10 C11 B2 176.7(4) . . . .
C6 C7 C12 C13 0.5(5) . . . .
C8 C7 C12 C13 178.3(3) . . . .
C6 C7 C12 C11 -178.4(3) . . . .
C8 C7 C12 C11 -0.6(5) . . . .
C10 C11 C12 C13 -177.2(3) . . . .
B2 C11 C12 C13 3.6(5) . . . .
C10 C11 C12 C7 1.6(5) . . . .
B2 C11 C12 C7 -177.6(3) . . . .
C7 C12 C13 C14 -2.1(5) . . . .
C11 C12 C13 C14 176.8(3) . . . .
C12 C13 C14 C5 3.1(5) . . . .
C12 C13 C14 C1 -177.7(3) . . . .
C6 C5 C14 C13 -2.5(5) . . . .
C4 C5 C14 C13 177.7(3) . . . .
C6 C5 C14 C1 178.2(3) . . . .
C4 C5 C14 C1 -1.6(5) . . . .
C2 C1 C14 C13 -176.9(3) . . . .
B1 C1 C14 C13 10.3(5) . . . .
C2 C1 C14 C5 2.4(5) . . . .
B1 C1 C14 C5 -170.4(3) . . . .
C7 C6 C15 C16 -81(15) . . . .
C2 C1 B1 O4 -127.8(4) . . . .
C14 C1 B1 O4 44.9(5) . . . .
C2 C1 B1 O3 50.9(5) . . . .
C14 C1 B1 O3 -136.3(3) . . . .
C10 C11 B2 O2 -146.6(4) . . . .
C12 C11 B2 O2 32.6(5) . . . .
C10 C11 B2 O1 31.7(5) . . . .
C12 C11 B2 O1 -149.1(3) . . . .
O5 C28 O6 C27 -0.2(9) . . . .
O6 C28 O6 C27 179.8(9) 2_556 . . .
C20 C17 Si1 C16 -70.9(7) . . . .
C21 C17 Si1 C16 53.4(7) . . . .
C20 C17 Si1 C19 47.9(7) . . . .
C21 C17 Si1 C19 172.2(6) . . . .
C20 C17 Si1 C18 172.4(6) . . . .
C21 C17 Si1 C18 -63.3(8) . . . .
C25 C19 Si1 C16 -38.4(8) . . . .
C24 C19 Si1 C16 178.0(5) . . . .
C25 C19 Si1 C17 -157.4(7) . . . .
C24 C19 Si1 C17 59.0(7) . . . .
C25 C19 Si1 C18 77.1(8) . . . .
C24 C19 Si1 C18 -66.5(7) . . . .
C23 C18 Si1 C16 -177.0(13) . . . .
C22 C18 Si1 C16 -29.0(13) . . . .
C23 C18 Si1 C17 -58.5(14) . . . .
C22 C18 Si1 C17 89.4(12) . . . .
C23 C18 Si1 C19 66.0(15) . . . .
C22 C18 Si1 C19 -146.1(11) . . . .
C28 O6 C27 C26 -165.4(7) . . . .
